data_7112946
loop_
_publ_author_name
'Xiao, Zuo'
'Yao, Jiayao'
'Yu, Yuming'
'Jia, Zhenshan'
'Gan, Liangbing'

_publ_section_title
;
 Carving two adjacent holes on [60]fullerene through two consecutive
 epoxide to diol to dione transformations.
;
_journal_issue 44
_journal_name_full 'Chemical communications (Cambridge, England)'
_journal_page_first 8365
_journal_page_last 8367
_journal_paper_doi 10.1039/c0cc02750b
_journal_volume 46
_journal_year 2010
_chemical_formula_sum 'C72.5 H28.5 Cl1.5 O12'
_chemical_formula_weight 1144.63
_chemical_name_systematic
;
?
;
_space_group_IT_number 14
_symmetry_cell_setting monoclinic
_symmetry_space_group_name_Hall '-P 2ybc'
_symmetry_space_group_name_H-M 'P 1 21/c 1'
_atom_sites_solution_hydrogens geom
_atom_sites_solution_primary direct
_atom_sites_solution_secondary difmap
_audit_creation_method SHELXL-97
_cell_angle_alpha 90.00
_cell_angle_beta 105.3484(7)
_cell_angle_gamma 90.00
_cell_formula_units_Z 4
_cell_length_a 19.2672(2)
_cell_length_b 15.0967(2)
_cell_length_c 20.0629(3)
_cell_measurement_reflns_used 42975
_cell_measurement_temperature 200(2)
_cell_measurement_theta_max 26.022
_cell_measurement_theta_min 3.395
_cell_volume 5627.58(13)
_computing_cell_refinement 'HKL Scalepack (Otwinowski & Minor, 1997)'
_computing_data_collection 'KappaCCD (Nonius B. V., 1998)'
_computing_data_reduction 'HKL Denzo (Otwinowski & Minor, 1997) & maXus (Mackay et al., 1998)'
_computing_molecular_graphics 'Bruker SHELXTL V5.1 (Sheldrick, 1998)'
_computing_publication_material 'SHELXL-97 (Sheldrick, 1997)'
_computing_structure_refinement 'SHELXL-97 (Sheldrick, 1997)'
_computing_structure_solution 'SHELXS-97 (Sheldrick, 1997)'
_diffrn_ambient_temperature 200(2)
_diffrn_detector_area_resol_mean 9
_diffrn_measured_fraction_theta_full 0.996
_diffrn_measured_fraction_theta_max 0.996
_diffrn_measurement_device_type 'NONIUS KappaCCD'
_diffrn_measurement_method CCD
_diffrn_radiation_monochromator graphite
_diffrn_radiation_source 'fine-focus sealed tube'
_diffrn_radiation_type MoK\a
_diffrn_radiation_wavelength 0.71073
_diffrn_reflns_av_R_equivalents 0.0668
_diffrn_reflns_av_sigmaI/netI 0.0474
_diffrn_reflns_limit_h_max 23
_diffrn_reflns_limit_h_min -23
_diffrn_reflns_limit_k_max 18
_diffrn_reflns_limit_k_min -18
_diffrn_reflns_limit_l_max 24
_diffrn_reflns_limit_l_min -24
_diffrn_reflns_number 77704
_diffrn_reflns_theta_full 26.01
_diffrn_reflns_theta_max 26.01
_diffrn_reflns_theta_min 3.40
_exptl_absorpt_coefficient_mu 0.161
_exptl_absorpt_correction_T_max 0.968
_exptl_absorpt_correction_T_min 0.787
_exptl_absorpt_correction_type multi-scan
_exptl_absorpt_process_details
;
multi-scan from symmetry-related measurements
Sortav (Blessing 1995, 1997)
;
_exptl_crystal_colour red
_exptl_crystal_density_diffrn 1.351
_exptl_crystal_density_method 'not measured'
_exptl_crystal_description plate
_exptl_crystal_F_000 2340
_exptl_crystal_size_max 0.32
_exptl_crystal_size_mid 0.30
_exptl_crystal_size_min 0.11
_platon_squeeze_details ' ?'
_refine_diff_density_max 0.416
_refine_diff_density_min -0.665
_refine_diff_density_rms 0.091
_refine_ls_extinction_method none
_refine_ls_goodness_of_fit_ref 1.074
_refine_ls_hydrogen_treatment constr
_refine_ls_matrix_type full
_refine_ls_number_parameters 831
_refine_ls_number_reflns 11032
_refine_ls_number_restraints 15
_refine_ls_restrained_S_all 1.074
_refine_ls_R_factor_all 0.1118
_refine_ls_R_factor_gt 0.0797
_refine_ls_shift/su_max 0.001
_refine_ls_shift/su_mean 0.000
_refine_ls_structure_factor_coef Fsqd
_refine_ls_weighting_details 'calc w=1/[\s^2^(Fo^2^)+(0.1863P)^2^+0.0000P] where P=(Fo^2^+2Fc^2^)/3'
_refine_ls_weighting_scheme calc
_refine_ls_wR_factor_gt 0.2531
_refine_ls_wR_factor_ref 0.2736
_reflns_number_gt 7096
_reflns_number_total 11032
_reflns_threshold_expression >2sigma(I)
_cod_data_source_file c0cc02750b.txt
_cod_data_source_block last
_cod_depositor_comments
;
The following automatic conversions were performed:

'_symmetry_cell_setting' value 'Monoclinic' changed to 'monoclinic'
according to
/usr/data/users/saulius/automatic-downloads/retrospective/RSC/lib/dictionaries/cif_core.dic
dictionary named 'cif_core.dic' version 2.4.2 from 2011-04-26.

Automatic conversion script
Id: cif_fix_values 2281 2013-09-26 08:29:07Z andrius 

The following automatic conversions were performed:

'_refine_ls_hydrogen_treatment' value 'constr.' was replaced with the
value 'constr' as specified in the replacement file
'src/cod-tools/trunk/data/replacement-values/replacement_values.lst'.

Automatic conversion script
Id: cif_fix_values 5376 2017-05-30 11:51:03Z andrius 
;
_cod_original_sg_symbol_H-M 'P 2(1)/c'
_cod_original_formula_sum 'C72.50 H28.50 Cl1.50 O12'
_cod_database_code 7112946

loop_
_symmetry_equiv_pos_as_xyz
'x, y, z'
'-x, y+1/2, -z+1/2'
'-x, -y, -z'
'x, -y-1/2, z-1/2'

loop_
_atom_site_label
_atom_site_type_symbol
_atom_site_fract_x
_atom_site_fract_y
_atom_site_fract_z
_atom_site_U_iso_or_equiv
_atom_site_adp_type
_atom_site_occupancy
_atom_site_symmetry_multiplicity
_atom_site_calc_flag
_atom_site_refinement_flags
_atom_site_disorder_assembly
_atom_site_disorder_group
O1 O 0.25271(14) 0.41865(18) 0.53414(12) 0.0543(7) Uani 1 1 d . . .
O2 O 0.22696(12) 0.41974(15) 0.42004(11) 0.0424(6) Uani 1 1 d . . .
O3 O 0.18857(13) 0.49868(16) 0.28527(12) 0.0475(6) Uani 1 1 d . . .
H3 H 0.1755 0.5075 0.2424 0.071 Uiso 1 1 calc R . .
O4 O 0.35167(14) 0.52862(16) 0.47733(12) 0.0493(6) Uani 1 1 d . . .
O5 O 0.49484(13) 0.51945(16) 0.39061(12) 0.0484(6) Uani 1 1 d . A .
O6 O 0.13453(12) 0.33166(16) 0.23012(11) 0.0436(6) Uani 1 1 d . A .
O7 O 0.14466(14) 0.19187(17) 0.42169(12) 0.0511(6) Uani 1 1 d . . .
O8 O 0.14156(14) 0.26689(19) 0.46786(13) 0.0552(7) Uani 1 1 d . . .
O9 O 0.11423(12) 0.15305(17) 0.20205(12) 0.0516(7) Uani 1 1 d . A .
O10 O 0.07061(14) 0.1509(2) 0.25252(15) 0.0679(9) Uani 1 1 d . . .
O11 O 0.19649(12) 0.37896(15) 0.11897(10) 0.0414(6) Uani 1 1 d . . .
O12 O 0.18551(13) 0.47058(16) 0.13965(11) 0.0446(6) Uani 1 1 d . . .
C1 C 0.26018(19) 0.3830(2) 0.48346(16) 0.0417(8) Uani 1 1 d . . .
C2 C 0.30682(19) 0.3044(2) 0.48517(15) 0.0387(8) Uani 1 1 d . . .
C3 C 0.27640(19) 0.2241(2) 0.46120(16) 0.0416(8) Uani 1 1 d . . .
C4 C 0.20746(19) 0.2109(2) 0.40024(17) 0.0409(8) Uani 1 1 d . . .
C5 C 0.20090(17) 0.2860(2) 0.34928(16) 0.0354(7) Uani 1 1 d . . .
C6 C 0.21955(17) 0.3708(2) 0.36027(16) 0.0368(7) Uani 1 1 d . . .
C7 C 0.23196(17) 0.4222(2) 0.29910(15) 0.0352(7) Uani 1 1 d . A .
C8 C 0.31146(17) 0.4484(2) 0.31104(16) 0.0355(7) Uani 1 1 d . . .
C9 C 0.36474(18) 0.4706(2) 0.36898(15) 0.0361(7) Uani 1 1 d . . .
C10 C 0.37246(18) 0.4702(2) 0.44583(16) 0.0399(8) Uani 1 1 d . . .
C11 C 0.41628(18) 0.3905(2) 0.47966(15) 0.0389(8) Uani 1 1 d . . .
C12 C 0.38486(18) 0.3138(2) 0.50366(15) 0.0393(8) Uani 1 1 d . . .
C13 C 0.4257(2) 0.2352(2) 0.51506(15) 0.0413(8) Uani 1 1 d . . .
C14 C 0.3919(2) 0.1496(2) 0.50029(16) 0.0439(8) Uani 1 1 d . . .
C15 C 0.3197(2) 0.1464(2) 0.46987(17) 0.0431(8) Uani 1 1 d . . .
C16 C 0.2901(2) 0.0849(2) 0.41436(18) 0.0443(8) Uani 1 1 d . . .
C17 C 0.22965(19) 0.1259(2) 0.36829(18) 0.0429(8) Uani 1 1 d . . .
C18 C 0.21887(18) 0.1125(2) 0.29750(17) 0.0410(8) Uani 1 1 d . A .
C19 C 0.18467(18) 0.1783(2) 0.24219(17) 0.0399(8) Uani 1 1 d . . .
C20 C 0.18565(17) 0.2708(2) 0.27260(16) 0.0362(7) Uani 1 1 d . A .
C21 C 0.20935(17) 0.3503(2) 0.24123(16) 0.0363(7) Uani 1 1 d . . .
C22 C 0.24235(17) 0.3418(2) 0.18036(15) 0.0345(7) Uani 1 1 d . A .
C23 C 0.31734(16) 0.3803(2) 0.19772(14) 0.0316(7) Uani 1 1 d . . .
C24 C 0.34548(17) 0.43307(19) 0.25358(15) 0.0327(7) Uani 1 1 d . A .
C25 C 0.42129(18) 0.4432(2) 0.27887(16) 0.0366(7) Uani 1 1 d . . .
C26 C 0.43480(18) 0.4692(2) 0.35186(16) 0.0385(8) Uani 1 1 d . A .
C27 C 0.49818(18) 0.4253(2) 0.40294(16) 0.0426(8) Uani 1 1 d . . .
C28 C 0.48161(18) 0.3809(2) 0.46402(15) 0.0402(8) Uani 1 1 d . A .
C29 C 0.52152(19) 0.3003(2) 0.47453(16) 0.0436(8) Uani 1 1 d . . .
C30 C 0.4951(2) 0.2292(2) 0.50193(16) 0.0432(8) Uani 1 1 d . A .
C31 C 0.5049(2) 0.1410(3) 0.47780(18) 0.0496(9) Uani 1 1 d . . .
C32 C 0.4406(2) 0.0911(2) 0.47682(17) 0.0463(9) Uani 1 1 d . A .
C33 C 0.4129(2) 0.0318(2) 0.42328(18) 0.0488(9) Uani 1 1 d . . .
C34 C 0.3360(2) 0.0281(2) 0.39300(18) 0.0467(9) Uani 1 1 d . A .
C35 C 0.3242(2) 0.0128(2) 0.31888(18) 0.0452(9) Uani 1 1 d . . .
C36 C 0.26724(19) 0.0563(2) 0.27383(17) 0.0422(8) Uani 1 1 d . A .
C37 C 0.27674(19) 0.0937(2) 0.21047(16) 0.0398(8) Uani 1 1 d . . .
C38 C 0.23354(17) 0.1729(2) 0.19377(16) 0.0377(8) Uani 1 1 d . A .
C39 C 0.25906(17) 0.2447(2) 0.16587(15) 0.0340(7) Uani 1 1 d . . .
C40 C 0.32914(17) 0.2400(2) 0.15412(14) 0.0334(7) Uani 1 1 d . A .
C41 C 0.36480(17) 0.3242(2) 0.17224(14) 0.0349(7) Uani 1 1 d . A .
C42 C 0.43876(17) 0.3289(2) 0.20024(15) 0.0355(7) Uani 1 1 d . . .
C43 C 0.46768(17) 0.3907(2) 0.25528(15) 0.0376(8) Uani 1 1 d . A .
C44 C 0.52947(17) 0.3481(2) 0.30446(18) 0.0419(8) Uani 1 1 d . . .
C45 C 0.54162(17) 0.3627(2) 0.37484(16) 0.0401(8) Uani 1 1 d . A .
C46 C 0.55787(18) 0.2889(3) 0.42109(18) 0.0446(8) Uani 1 1 d . A .
C47 C 0.56689(18) 0.2046(3) 0.39727(17) 0.0451(9) Uani 1 1 d . . .
C48 C 0.53963(19) 0.1283(3) 0.42548(17) 0.0468(9) Uani 1 1 d . A .
C49 C 0.5115(2) 0.0673(2) 0.37040(18) 0.0471(9) Uani 1 1 d . . .
C50 C 0.4487(2) 0.0195(2) 0.36917(18) 0.0473(9) Uani 1 1 d . A .
C51 C 0.3937(2) 0.0077(2) 0.30460(19) 0.0478(9) Uani 1 1 d . A .
C52 C 0.4034(2) 0.0449(2) 0.24451(16) 0.0427(8) Uani 1 1 d . . .
C53 C 0.34290(19) 0.0877(2) 0.19567(16) 0.0404(8) Uani 1 1 d . A .
C54 C 0.37001(18) 0.1634(2) 0.16692(15) 0.0364(7) Uani 1 1 d . . .
C55 C 0.44703(18) 0.1677(2) 0.19814(15) 0.0376(8) Uani 1 1 d . A .
C56 C 0.48067(18) 0.2482(2) 0.21414(16) 0.0388(8) Uani 1 1 d . A .
C57 C 0.53653(17) 0.2601(2) 0.27861(17) 0.0406(8) Uani 1 1 d . A .
C58 C 0.55574(18) 0.1900(3) 0.32421(18) 0.0447(9) Uani 1 1 d . A .
C59 C 0.52048(19) 0.1055(2) 0.30775(18) 0.0438(8) Uani 1 1 d . A .
C60 C 0.46677(19) 0.0944(2) 0.24557(17) 0.0439(8) Uani 1 1 d . A .
C61 C 0.0658(2) 0.2911(3) 0.4576(2) 0.0590(11) Uani 1 1 d . . .
C62 C 0.0718(3) 0.3658(5) 0.5085(3) 0.118(2) Uani 1 1 d . . .
H62A H 0.0991 0.4147 0.4955 0.176 Uiso 1 1 calc R . .
H62B H 0.0968 0.3449 0.5549 0.176 Uiso 1 1 calc R . .
H62C H 0.0236 0.3866 0.5083 0.176 Uiso 1 1 calc R . .
C63 C 0.0243(3) 0.2134(4) 0.4729(3) 0.0968(18) Uani 1 1 d . . .
H63A H 0.0227 0.1671 0.4384 0.145 Uiso 1 1 calc R . .
H63B H -0.0248 0.2320 0.4714 0.145 Uiso 1 1 calc R . .
H63C H 0.0479 0.1903 0.5190 0.145 Uiso 1 1 calc R . .
C64 C 0.0368(3) 0.3231(4) 0.3855(3) 0.0962(18) Uani 1 1 d . . .
H64A H 0.0652 0.3739 0.3774 0.144 Uiso 1 1 calc R . .
H64B H -0.0135 0.3410 0.3783 0.144 Uiso 1 1 calc R . .
H64C H 0.0397 0.2754 0.3531 0.144 Uiso 1 1 calc R . .
C65 C 0.0282(4) 0.0671(5) 0.2454(3) 0.0606(18) Uani 0.60 1 d PD A 1
C66 C -0.0226(12) 0.0725(11) 0.1731(6) 0.079(5) Uani 0.60 1 d PD A 1
H66A H -0.0512 0.1269 0.1689 0.119 Uiso 0.60 1 calc PR A 1
H66B H -0.0547 0.0211 0.1651 0.119 Uiso 0.60 1 calc PR A 1
H66C H 0.0055 0.0731 0.1389 0.119 Uiso 0.60 1 calc PR A 1
C67 C -0.0133(5) 0.0774(8) 0.2997(5) 0.111(4) Uani 0.60 1 d PD A 1
H67A H -0.0429 0.1310 0.2902 0.166 Uiso 0.60 1 calc PR A 1
H67B H 0.0206 0.0821 0.3456 0.166 Uiso 0.60 1 calc PR A 1
H67C H -0.0444 0.0257 0.2984 0.166 Uiso 0.60 1 calc PR A 1
C68 C 0.0737(5) -0.0159(6) 0.2562(5) 0.090(3) Uani 0.60 1 d PD A 1
H68A H 0.1042 -0.0173 0.3038 0.135 Uiso 0.60 1 calc PR A 1
H68B H 0.1041 -0.0162 0.2240 0.135 Uiso 0.60 1 calc PR A 1
H68C H 0.0423 -0.0681 0.2479 0.135 Uiso 0.60 1 calc PR A 1
C69 C -0.0097(5) 0.1547(7) 0.2007(4) 0.053(2) Uani 0.40 1 d PD A 2
C70 C -0.0195(16) 0.0715(12) 0.1576(11) 0.068(6) Uani 0.40 1 d PD A 2
H70A H -0.0067 0.0199 0.1880 0.102 Uiso 0.40 1 calc PR A 2
H70B H 0.0117 0.0738 0.1261 0.102 Uiso 0.40 1 calc PR A 2
H70C H -0.0699 0.0667 0.1307 0.102 Uiso 0.40 1 calc PR A 2
C71 C -0.0481(6) 0.1505(10) 0.2577(5) 0.077(4) Uani 0.40 1 d PD A 2
H71A H -0.0341 0.0963 0.2848 0.115 Uiso 0.40 1 calc PR A 2
H71B H -0.1003 0.1504 0.2372 0.115 Uiso 0.40 1 calc PR A 2
H71C H -0.0348 0.2022 0.2880 0.115 Uiso 0.40 1 calc PR A 2
C72 C -0.0271(6) 0.2389(7) 0.1572(6) 0.072(3) Uani 0.40 1 d PD A 2
H72A H -0.0185 0.2908 0.1876 0.109 Uiso 0.40 1 calc PR A 2
H72B H -0.0777 0.2377 0.1305 0.109 Uiso 0.40 1 calc PR A 2
H72C H 0.0037 0.2421 0.1254 0.109 Uiso 0.40 1 calc PR A 2
C73 C 0.1901(2) 0.5316(2) 0.08482(18) 0.0491(9) Uani 1 1 d . . .
C74 C 0.1353(3) 0.5060(3) 0.0179(2) 0.0817(15) Uani 1 1 d . . .
H74A H 0.1496 0.4498 0.0009 0.123 Uiso 1 1 calc R . .
H74B H 0.1333 0.5523 -0.0168 0.123 Uiso 1 1 calc R . .
H74C H 0.0878 0.4993 0.0264 0.123 Uiso 1 1 calc R . .
C75 C 0.1700(3) 0.6180(3) 0.1132(2) 0.0720(13) Uani 1 1 d . . .
H75A H 0.2061 0.6326 0.1563 0.108 Uiso 1 1 calc R . .
H75B H 0.1227 0.6120 0.1223 0.108 Uiso 1 1 calc R . .
H75C H 0.1683 0.6654 0.0794 0.108 Uiso 1 1 calc R . .
C76 C 0.2672(3) 0.5337(3) 0.0770(2) 0.0729(13) Uani 1 1 d . . .
H76A H 0.3005 0.5507 0.1211 0.109 Uiso 1 1 calc R . .
H76B H 0.2702 0.5768 0.0414 0.109 Uiso 1 1 calc R . .
H76C H 0.2802 0.4748 0.0636 0.109 Uiso 1 1 calc R . .
C77 C 0.0335(6) -0.1385(8) 0.3348(6) 0.104(4) Uani 0.50 1 d PD B 3
Cl1 Cl -0.01148(19) -0.0596(3) 0.37076(19) 0.1340(14) Uani 0.50 1 d PD B 3
Cl2 Cl 0.0930(3) -0.0840(5) 0.2936(3) 0.206(3) Uani 0.50 1 d P B 3
Cl3 Cl 0.0853(2) -0.2071(2) 0.40153(19) 0.1178(11) Uani 0.50 1 d PD B 3

loop_
_atom_site_aniso_label
_atom_site_aniso_U_11
_atom_site_aniso_U_22
_atom_site_aniso_U_33
_atom_site_aniso_U_23
_atom_site_aniso_U_13
_atom_site_aniso_U_12
O1 0.0669(17) 0.0601(17) 0.0387(14) -0.0085(12) 0.0189(12) 0.0083(13)
O2 0.0468(14) 0.0480(14) 0.0344(12) -0.0071(10) 0.0142(10) 0.0078(11)
O3 0.0526(15) 0.0435(14) 0.0458(13) 0.0022(11) 0.0122(12) 0.0170(11)
O4 0.0630(16) 0.0410(14) 0.0443(14) -0.0126(11) 0.0147(12) 0.0020(12)
O5 0.0508(14) 0.0445(15) 0.0474(14) -0.0049(11) 0.0084(11) -0.0144(11)
O6 0.0338(12) 0.0518(14) 0.0439(13) -0.0010(11) 0.0082(10) -0.0004(11)
O7 0.0525(15) 0.0568(16) 0.0544(15) -0.0011(12) 0.0325(12) -0.0057(12)
O8 0.0456(15) 0.0764(19) 0.0494(15) -0.0111(13) 0.0229(12) 0.0082(13)
O9 0.0392(14) 0.0678(17) 0.0505(14) -0.0151(13) 0.0166(11) -0.0157(12)
O10 0.0446(15) 0.093(2) 0.0765(19) -0.0274(16) 0.0345(14) -0.0298(15)
O11 0.0450(13) 0.0425(13) 0.0320(12) 0.0023(10) 0.0020(10) 0.0078(11)
O12 0.0512(14) 0.0441(14) 0.0380(12) 0.0033(10) 0.0108(11) 0.0119(11)
C1 0.048(2) 0.051(2) 0.0309(17) -0.0037(15) 0.0186(15) 0.0023(16)
C2 0.048(2) 0.048(2) 0.0231(15) 0.0023(14) 0.0148(14) 0.0025(16)
C3 0.047(2) 0.053(2) 0.0318(17) 0.0054(15) 0.0231(15) -0.0006(17)
C4 0.045(2) 0.045(2) 0.0393(18) 0.0037(15) 0.0234(15) -0.0024(16)
C5 0.0328(17) 0.0400(19) 0.0376(17) -0.0051(14) 0.0165(13) -0.0018(14)
C6 0.0345(17) 0.046(2) 0.0316(16) -0.0052(14) 0.0122(13) 0.0069(15)
C7 0.0365(17) 0.0340(17) 0.0347(16) -0.0005(13) 0.0088(13) 0.0064(14)
C8 0.0420(18) 0.0260(16) 0.0389(17) -0.0016(13) 0.0118(14) 0.0029(14)
C9 0.0458(19) 0.0267(16) 0.0356(17) -0.0036(13) 0.0104(14) 0.0037(14)
C10 0.0426(19) 0.0402(19) 0.0362(17) -0.0067(15) 0.0093(14) -0.0058(15)
C11 0.047(2) 0.0435(19) 0.0243(15) -0.0103(13) 0.0061(14) 0.0000(15)
C12 0.046(2) 0.053(2) 0.0200(15) -0.0039(14) 0.0104(13) 0.0026(16)
C13 0.056(2) 0.046(2) 0.0208(15) 0.0062(13) 0.0088(14) 0.0073(17)
C14 0.057(2) 0.051(2) 0.0262(16) 0.0126(14) 0.0156(15) 0.0072(17)
C15 0.061(2) 0.0404(19) 0.0366(18) 0.0120(15) 0.0276(17) 0.0046(17)
C16 0.056(2) 0.0359(19) 0.047(2) 0.0112(15) 0.0244(17) -0.0004(16)
C17 0.050(2) 0.0361(18) 0.052(2) -0.0010(15) 0.0288(17) -0.0129(16)
C18 0.0429(19) 0.0365(18) 0.047(2) -0.0030(15) 0.0187(15) -0.0151(15)
C19 0.0364(18) 0.0423(19) 0.0445(19) -0.0093(15) 0.0166(15) -0.0120(15)
C20 0.0300(16) 0.0433(19) 0.0361(17) -0.0005(14) 0.0103(13) -0.0047(14)
C21 0.0318(17) 0.0419(18) 0.0334(17) -0.0017(14) 0.0056(13) 0.0046(14)
C22 0.0356(17) 0.0376(18) 0.0270(15) 0.0008(13) 0.0024(13) 0.0048(14)
C23 0.0366(17) 0.0317(16) 0.0264(15) 0.0047(12) 0.0079(12) -0.0001(13)
C24 0.0414(18) 0.0268(16) 0.0300(16) 0.0059(12) 0.0095(13) 0.0025(13)
C25 0.0436(19) 0.0305(17) 0.0377(17) 0.0063(13) 0.0143(14) -0.0061(14)
C26 0.0400(18) 0.0396(19) 0.0342(17) -0.0046(14) 0.0067(14) -0.0097(15)
C27 0.0397(19) 0.050(2) 0.0362(18) -0.0044(15) 0.0063(14) -0.0076(16)
C28 0.0443(19) 0.044(2) 0.0286(16) -0.0062(14) 0.0030(14) -0.0035(16)
C29 0.0419(19) 0.055(2) 0.0278(16) -0.0049(15) -0.0006(14) 0.0026(16)
C30 0.049(2) 0.049(2) 0.0279(16) 0.0007(14) 0.0034(14) 0.0093(17)
C31 0.052(2) 0.055(2) 0.0388(19) 0.0119(16) 0.0067(16) 0.0177(18)
C32 0.058(2) 0.044(2) 0.0358(18) 0.0134(16) 0.0101(16) 0.0192(18)
C33 0.070(3) 0.0329(19) 0.046(2) 0.0166(16) 0.0197(18) 0.0140(17)
C34 0.068(3) 0.0287(18) 0.050(2) 0.0100(15) 0.0265(18) -0.0007(17)
C35 0.066(2) 0.0218(16) 0.051(2) 0.0008(14) 0.0230(18) -0.0051(16)
C36 0.051(2) 0.0305(17) 0.047(2) -0.0119(15) 0.0176(16) -0.0119(15)
C37 0.050(2) 0.0322(17) 0.0381(18) -0.0122(14) 0.0130(15) -0.0116(15)
C38 0.0388(18) 0.0416(19) 0.0334(17) -0.0100(14) 0.0108(14) -0.0100(15)
C39 0.0349(17) 0.0399(18) 0.0250(15) -0.0059(13) 0.0043(13) -0.0001(14)
C40 0.0387(17) 0.0425(19) 0.0211(14) -0.0049(13) 0.0119(13) -0.0040(14)
C41 0.0430(19) 0.0410(18) 0.0221(15) 0.0054(13) 0.0112(13) -0.0015(15)
C42 0.0366(18) 0.0450(19) 0.0288(16) 0.0037(13) 0.0155(13) -0.0041(14)
C43 0.0404(18) 0.0441(19) 0.0299(16) 0.0050(14) 0.0125(13) -0.0127(15)
C44 0.0295(17) 0.051(2) 0.047(2) 0.0012(16) 0.0137(14) -0.0060(15)
C45 0.0293(16) 0.052(2) 0.0357(17) -0.0018(15) 0.0036(13) -0.0055(15)
C46 0.0302(17) 0.060(2) 0.0406(19) -0.0027(16) 0.0042(14) 0.0018(16)
C47 0.0351(18) 0.057(2) 0.0409(19) 0.0031(16) 0.0061(15) 0.0141(16)
C48 0.045(2) 0.054(2) 0.0389(19) 0.0057(16) 0.0074(15) 0.0179(17)
C49 0.052(2) 0.042(2) 0.049(2) 0.0055(16) 0.0153(17) 0.0186(17)
C50 0.064(2) 0.0345(19) 0.046(2) 0.0092(15) 0.0184(18) 0.0213(17)
C51 0.065(2) 0.0274(17) 0.055(2) 0.0006(15) 0.0226(19) 0.0090(16)
C52 0.062(2) 0.0325(18) 0.0372(18) -0.0095(14) 0.0202(16) 0.0066(16)
C53 0.052(2) 0.0331(17) 0.0371(18) -0.0093(14) 0.0138(15) -0.0005(15)
C54 0.0444(19) 0.0444(19) 0.0242(15) -0.0085(13) 0.0160(13) 0.0003(15)
C55 0.0412(19) 0.046(2) 0.0312(16) -0.0048(14) 0.0199(14) 0.0081(15)
C56 0.0377(18) 0.054(2) 0.0298(17) -0.0029(14) 0.0174(14) 0.0012(16)
C57 0.0281(17) 0.054(2) 0.0423(19) -0.0011(16) 0.0145(14) 0.0045(15)
C58 0.0351(18) 0.059(2) 0.0430(19) -0.0034(17) 0.0151(15) 0.0096(16)
C59 0.0423(19) 0.046(2) 0.047(2) -0.0002(16) 0.0182(16) 0.0166(16)
C60 0.049(2) 0.044(2) 0.0431(19) -0.0047(16) 0.0209(16) 0.0143(16)
C61 0.039(2) 0.074(3) 0.066(3) -0.003(2) 0.0161(19) 0.0136(19)
C62 0.059(3) 0.162(6) 0.140(5) -0.077(5) 0.040(3) 0.010(4)
C63 0.066(3) 0.107(4) 0.142(5) 0.010(4) 0.070(3) 0.003(3)
C64 0.081(4) 0.114(5) 0.092(4) 0.030(3) 0.022(3) 0.032(3)
C65 0.051(4) 0.067(5) 0.067(4) -0.004(4) 0.022(3) -0.020(3)
C66 0.066(9) 0.092(12) 0.074(7) -0.004(6) 0.008(7) -0.022(8)
C67 0.071(6) 0.187(12) 0.089(6) -0.051(7) 0.046(5) -0.074(7)
C68 0.097(7) 0.084(6) 0.085(6) 0.015(5) 0.016(5) -0.025(5)
C69 0.039(5) 0.073(7) 0.046(5) -0.004(5) 0.009(4) -0.017(5)
C70 0.049(10) 0.071(13) 0.081(11) -0.037(9) 0.013(9) -0.031(9)
C71 0.043(6) 0.127(11) 0.065(7) 0.015(7) 0.021(5) -0.021(7)
C72 0.046(6) 0.102(10) 0.072(7) -0.007(7) 0.020(5) -0.023(6)
C73 0.060(2) 0.044(2) 0.043(2) 0.0055(16) 0.0123(17) 0.0030(17)
C74 0.108(4) 0.077(3) 0.044(2) 0.019(2) -0.009(2) -0.004(3)
C75 0.092(3) 0.052(3) 0.075(3) 0.006(2) 0.028(3) 0.014(2)
C76 0.093(3) 0.059(3) 0.078(3) 0.013(2) 0.044(3) 0.002(2)
C77 0.065(7) 0.138(11) 0.109(9) -0.046(8) 0.022(6) -0.003(7)
Cl1 0.095(2) 0.166(4) 0.120(3) -0.047(2) -0.0073(19) 0.028(2)
Cl2 0.157(4) 0.285(7) 0.205(5) 0.133(5) 0.097(4) 0.082(5)
Cl3 0.136(3) 0.106(2) 0.120(3) -0.013(2) 0.048(2) -0.005(2)

loop_
_atom_type_symbol
_atom_type_description
_atom_type_scat_dispersion_real
_atom_type_scat_dispersion_imag
_atom_type_scat_source
C C 0.0033 0.0016 'International Tables Vol C Tables 4.2.6.8 and 6.1.1.4'
H H 0.0000 0.0000 'International Tables Vol C Tables 4.2.6.8 and 6.1.1.4'
O O 0.0106 0.0060 'International Tables Vol C Tables 4.2.6.8 and 6.1.1.4'
Cl Cl 0.1484 0.1585 'International Tables Vol C Tables 4.2.6.8 and 6.1.1.4'

loop_
_geom_angle_atom_site_label_1
_geom_angle_atom_site_label_2
_geom_angle_atom_site_label_3
_geom_angle
C1 O2 C6 120.0(3)
C7 O3 H3 109.5
C26 O5 C27 64.1(2)
C21 O6 C20 62.1(2)
C4 O7 O8 102.4(2)
C61 O8 O7 107.9(3)
C19 O9 O10 104.3(2)
O9 O10 C65 110.5(3)
O9 O10 C69 100.3(4)
C65 O10 C69 64.1(5)
C22 O11 O12 103.2(2)
C73 O12 O11 109.8(2)
O1 C1 O2 118.2(3)
O1 C1 C2 123.4(3)
O2 C1 C2 118.3(3)
C3 C2 C12 119.4(3)
C3 C2 C1 119.8(3)
C12 C2 C1 120.4(3)
C2 C3 C15 120.1(3)
C2 C3 C4 125.6(3)
C15 C3 C4 109.8(3)
O7 C4 C5 115.7(3)
O7 C4 C17 108.1(3)
C5 C4 C17 109.0(3)
O7 C4 C3 113.9(2)
C5 C4 C3 109.6(3)
C17 C4 C3 99.2(3)
C6 C5 C20 106.6(3)
C6 C5 C4 129.7(3)
C20 C5 C4 122.5(3)
C5 C6 O2 128.2(3)
C5 C6 C7 116.7(3)
O2 C6 C7 115.1(3)
O3 C7 C6 111.4(3)
O3 C7 C8 109.5(3)
C6 C7 C8 111.6(2)
O3 C7 C21 112.8(2)
C6 C7 C21 100.0(2)
C8 C7 C21 111.4(2)
C9 C8 C24 108.1(3)
C9 C8 C7 133.2(3)
C24 C8 C7 117.6(3)
C8 C9 C26 108.9(3)
C8 C9 C10 135.5(3)
C26 C9 C10 112.8(3)
O4 C10 C9 124.9(3)
O4 C10 C11 124.3(3)
C9 C10 C11 110.6(3)
C28 C11 C12 118.5(3)
C28 C11 C10 114.3(3)
C12 C11 C10 123.3(3)
C13 C12 C11 117.6(3)
C13 C12 C2 116.9(3)
C11 C12 C2 119.2(3)
C12 C13 C30 122.1(3)
C12 C13 C14 121.4(3)
C30 C13 C14 107.3(3)
C15 C14 C13 118.3(3)
C15 C14 C32 120.2(3)
C13 C14 C32 108.5(3)
C14 C15 C3 121.4(3)
C14 C15 C16 121.0(3)
C3 C15 C16 109.7(3)
C34 C16 C17 123.4(3)
C34 C16 C15 118.9(3)
C17 C16 C15 108.0(3)
C18 C17 C16 118.3(3)
C18 C17 C4 124.1(3)
C16 C17 C4 111.2(3)
C17 C18 C36 119.3(3)
C17 C18 C19 125.0(3)
C36 C18 C19 110.1(3)
O9 C19 C18 113.7(3)
O9 C19 C20 112.3(3)
C18 C19 C20 110.7(3)
O9 C19 C38 106.3(2)
C18 C19 C38 102.2(3)
C20 C19 C38 111.2(3)
O6 C20 C21 58.28(19)
O6 C20 C5 115.0(3)
C21 C20 C5 108.2(3)
O6 C20 C19 114.3(3)
C21 C20 C19 123.0(3)
C5 C20 C19 121.9(3)
O6 C21 C20 59.6(2)
O6 C21 C22 118.5(3)
C20 C21 C22 120.8(3)
O6 C21 C7 108.9(2)
C20 C21 C7 107.6(3)
C22 C21 C7 124.1(3)
O11 C22 C23 112.5(2)
O11 C22 C21 111.3(2)
C23 C22 C21 111.0(2)
O11 C22 C39 108.9(2)
C23 C22 C39 100.1(2)
C21 C22 C39 112.5(3)
C24 C23 C41 119.0(3)
C24 C23 C22 124.2(3)
C41 C23 C22 110.5(3)
C23 C24 C25 120.2(3)
C23 C24 C8 124.5(3)
C25 C24 C8 109.2(3)
C43 C25 C24 121.2(3)
C43 C25 C26 122.6(3)
C24 C25 C26 106.2(3)
O5 C26 C25 126.0(3)
O5 C26 C9 121.6(3)
C25 C26 C9 107.7(3)
O5 C26 C27 58.3(2)
C25 C26 C27 116.9(3)
C9 C26 C27 118.0(3)
O5 C27 C45 124.9(3)
O5 C27 C28 124.8(3)
C45 C27 C28 106.9(3)
O5 C27 C26 57.6(2)
C45 C27 C26 117.3(3)
C28 C27 C26 115.9(3)
C11 C28 C29 122.9(3)
C11 C28 C27 122.7(3)
C29 C28 C27 106.2(3)
C30 C29 C28 119.1(3)
C30 C29 C46 120.9(3)
C28 C29 C46 110.0(3)
C29 C30 C13 119.4(3)
C29 C30 C31 119.6(3)
C13 C30 C31 109.3(3)
C48 C31 C32 119.8(3)
C48 C31 C30 120.5(4)
C32 C31 C30 107.2(3)
C33 C32 C31 119.9(3)
C33 C32 C14 119.4(3)
C31 C32 C14 107.7(3)
C32 C33 C50 120.0(4)
C32 C33 C34 119.4(3)
C50 C33 C34 108.6(3)
C16 C34 C33 121.0(3)
C16 C34 C35 118.3(3)
C33 C34 C35 107.4(3)
C36 C35 C51 120.8(3)
C36 C35 C34 118.0(3)
C51 C35 C34 108.0(3)
C35 C36 C18 122.5(3)
C35 C36 C37 119.6(3)
C18 C36 C37 107.8(3)
C53 C37 C38 120.7(3)
C53 C37 C36 120.0(3)
C38 C37 C36 109.1(3)
C39 C38 C37 120.2(3)
C39 C38 C19 124.6(3)
C37 C38 C19 108.2(3)
C38 C39 C40 118.9(3)
C38 C39 C22 124.0(3)
C40 C39 C22 109.3(3)
C54 C40 C39 121.7(3)
C54 C40 C41 118.6(3)
C39 C40 C41 108.7(3)
C42 C41 C23 120.6(3)
C42 C41 C40 121.0(3)
C23 C41 C40 107.7(3)
C41 C42 C43 119.3(3)
C41 C42 C56 119.8(3)
C43 C42 C56 108.4(3)
C25 C43 C42 119.0(3)
C25 C43 C44 120.4(3)
C42 C43 C44 108.0(3)
C45 C44 C57 120.3(3)
C45 C44 C43 120.0(3)
C57 C44 C43 107.2(3)
C44 C45 C46 119.1(3)
C44 C45 C27 122.2(3)
C46 C45 C27 107.5(3)
C47 C46 C45 121.1(3)
C47 C46 C29 119.9(3)
C45 C46 C29 108.9(3)
C46 C47 C58 119.5(3)
C46 C47 C48 120.4(3)
C58 C47 C48 107.7(3)
C31 C48 C49 120.6(4)
C31 C48 C47 118.7(3)
C49 C48 C47 108.3(3)
C50 C49 C48 119.5(3)
C50 C49 C59 119.6(3)
C48 C49 C59 108.0(3)
C49 C50 C33 120.1(3)
C49 C50 C51 120.1(3)
C33 C50 C51 107.8(3)
C52 C51 C35 119.8(3)
C52 C51 C50 119.4(3)
C35 C51 C50 108.2(3)
C51 C52 C60 120.7(3)
C51 C52 C53 119.7(3)
C60 C52 C53 107.8(3)
C37 C53 C54 119.1(3)
C37 C53 C52 120.1(3)
C54 C53 C52 108.1(3)
C40 C54 C53 119.3(3)
C40 C54 C55 120.6(3)
C53 C54 C55 107.5(3)
C56 C55 C60 119.9(3)
C56 C55 C54 120.4(3)
C60 C55 C54 108.1(3)
C55 C56 C42 119.6(3)
C55 C56 C57 120.5(3)
C42 C56 C57 108.1(3)
C58 C57 C44 120.0(3)
C58 C57 C56 119.8(3)
C44 C57 C56 108.3(3)
C57 C58 C47 119.8(3)
C57 C58 C59 119.9(3)
C47 C58 C59 107.6(3)
C60 C59 C49 119.9(3)
C60 C59 C58 120.0(3)
C49 C59 C58 108.3(3)
C59 C60 C52 120.1(3)
C59 C60 C55 119.8(3)
C52 C60 C55 108.5(3)
O8 C61 C64 108.7(4)
O8 C61 C63 110.0(4)
C64 C61 C63 111.8(5)
O8 C61 C62 101.3(3)
C64 C61 C62 111.0(5)
C63 C61 C62 113.5(5)
C61 C62 H62A 109.5
C61 C62 H62B 109.5
H62A C62 H62B 109.5
C61 C62 H62C 109.5
H62A C62 H62C 109.5
H62B C62 H62C 109.5
C61 C63 H63A 109.5
C61 C63 H63B 109.5
H63A C63 H63B 109.5
C61 C63 H63C 109.5
H63A C63 H63C 109.5
H63B C63 H63C 109.5
C61 C64 H64A 109.5
C61 C64 H64B 109.5
H64A C64 H64B 109.5
C61 C64 H64C 109.5
H64A C64 H64C 109.5
H64B C64 H64C 109.5
O10 C65 C68 114.0(5)
O10 C65 C67 102.9(6)
C68 C65 C67 112.1(7)
O10 C65 C66 104.1(9)
C68 C65 C66 112.5(8)
C67 C65 C66 110.5(10)
C65 C66 H66A 109.5
C65 C66 H66B 109.5
H66A C66 H66B 109.5
C65 C66 H66C 109.5
H66A C66 H66C 109.5
H66B C66 H66C 109.5
C65 C67 H67A 109.5
C65 C67 H67B 109.5
H67A C67 H67B 109.5
C65 C67 H67C 109.5
H67A C67 H67C 109.5
H67B C67 H67C 109.5
C65 C68 H68A 109.5
C65 C68 H68B 109.5
H68A C68 H68B 109.5
C65 C68 H68C 109.5
H68A C68 H68C 109.5
H68B C68 H68C 109.5
C70 C69 C71 112.6(12)
C70 C69 C72 113.0(10)
C71 C69 C72 112.8(9)
C70 C69 O10 107.0(12)
C71 C69 O10 95.0(6)
C72 C69 O10 115.1(7)
C69 C70 H70A 109.5
C69 C70 H70B 109.5
H70A C70 H70B 109.5
C69 C70 H70C 109.5
H70A C70 H70C 109.5
H70B C70 H70C 109.5
C69 C71 H71A 109.5
C69 C71 H71B 109.5
H71A C71 H71B 109.5
C69 C71 H71C 109.5
H71A C71 H71C 109.5
H71B C71 H71C 109.5
C69 C72 H72A 109.5
C69 C72 H72B 109.5
H72A C72 H72B 109.5
C69 C72 H72C 109.5
H72A C72 H72C 109.5
H72B C72 H72C 109.5
O12 C73 C75 100.9(3)
O12 C73 C74 109.9(3)
C75 C73 C74 111.4(4)
O12 C73 C76 110.1(3)
C75 C73 C76 111.8(4)
C74 C73 C76 112.3(4)
C73 C74 H74A 109.5
C73 C74 H74B 109.5
H74A C74 H74B 109.5
C73 C74 H74C 109.5
H74A C74 H74C 109.5
H74B C74 H74C 109.5
C73 C75 H75A 109.5
C73 C75 H75B 109.5
H75A C75 H75B 109.5
C73 C75 H75C 109.5
H75A C75 H75C 109.5
H75B C75 H75C 109.5
C73 C76 H76A 109.5
C73 C76 H76B 109.5
H76A C76 H76B 109.5
C73 C76 H76C 109.5
H76A C76 H76C 109.5
H76B C76 H76C 109.5
Cl1 C77 Cl3 109.2(6)
Cl1 C77 Cl2 109.2(7)
Cl3 C77 Cl2 108.5(6)

loop_
_geom_bond_atom_site_label_1
_geom_bond_atom_site_label_2
_geom_bond_distance
O1 C1 1.193(4)
O2 C1 1.381(4)
O2 C6 1.383(4)
O3 C7 1.410(4)
O3 H3 0.8400
O4 C10 1.213(4)
O5 C26 1.429(4)
O5 C27 1.441(4)
O6 C21 1.427(4)
O6 C20 1.448(4)
O7 C4 1.417(4)
O7 O8 1.474(4)
O8 C61 1.466(4)
O9 C19 1.434(4)
O9 O10 1.478(3)
O10 C65 1.491(7)
O10 C69 1.621(9)
O11 C22 1.427(3)
O11 O12 1.475(3)
O12 C73 1.455(4)
C1 C2 1.483(5)
C2 C3 1.376(5)
C2 C12 1.457(5)
C3 C15 1.424(5)
C3 C4 1.562(5)
C4 C5 1.509(5)
C4 C17 1.544(5)
C5 C6 1.333(5)
C5 C20 1.505(4)
C6 C7 1.523(4)
C7 C8 1.539(5)
C7 C21 1.564(4)
C8 C9 1.373(4)
C8 C24 1.488(4)
C9 C26 1.479(5)
C9 C10 1.509(4)
C10 C11 1.522(5)
C11 C28 1.383(5)
C11 C12 1.447(5)
C12 C13 1.408(5)
C13 C30 1.433(5)
C13 C14 1.443(5)
C14 C15 1.365(5)
C14 C32 1.454(5)
C15 C16 1.446(5)
C16 C34 1.379(5)
C16 C17 1.423(5)
C17 C18 1.395(5)
C18 C36 1.431(5)
C18 C19 1.506(5)
C19 C20 1.522(5)
C19 C38 1.524(5)
C20 C21 1.482(5)
C21 C22 1.524(4)
C22 C23 1.511(4)
C22 C39 1.544(4)
C23 C24 1.365(4)
C23 C41 1.436(4)
C24 C25 1.422(4)
C25 C43 1.369(5)
C25 C26 1.471(4)
C26 C27 1.522(5)
C27 C45 1.471(5)
C27 C28 1.503(5)
C28 C29 1.425(5)
C29 C30 1.365(5)
C29 C46 1.438(5)
C30 C31 1.447(5)
C31 C48 1.399(5)
C31 C32 1.444(6)
C32 C33 1.392(5)
C33 C50 1.444(5)
C33 C34 1.445(5)
C34 C35 1.462(5)
C35 C36 1.389(5)
C35 C51 1.442(5)
C36 C37 1.446(5)
C37 C53 1.386(5)
C37 C38 1.445(5)
C38 C39 1.370(5)
C39 C40 1.433(4)
C40 C54 1.385(5)
C40 C41 1.445(4)
C41 C42 1.388(4)
C42 C43 1.441(4)
C42 C56 1.447(5)
C43 C44 1.477(5)
C44 C45 1.386(5)
C44 C57 1.446(5)
C45 C46 1.431(5)
C46 C47 1.385(5)
C47 C58 1.441(5)
C47 C48 1.443(5)
C48 C49 1.430(5)
C49 C50 1.403(5)
C49 C59 1.435(5)
C50 C51 1.451(5)
C51 C52 1.387(5)
C52 C60 1.428(5)
C52 C53 1.460(5)
C53 C54 1.439(5)
C54 C55 1.452(5)
C55 C56 1.374(5)
C55 C60 1.444(5)
C56 C57 1.458(5)
C57 C58 1.384(5)
C58 C59 1.442(5)
C59 C60 1.404(5)
C61 C64 1.487(6)
C61 C63 1.495(7)
C61 C62 1.506(7)
C62 H62A 0.9800
C62 H62B 0.9800
C62 H62C 0.9800
C63 H63A 0.9800
C63 H63B 0.9800
C63 H63C 0.9800
C64 H64A 0.9800
C64 H64B 0.9800
C64 H64C 0.9800
C65 C68 1.512(10)
C65 C67 1.521(9)
C65 C66 1.522(13)
C66 H66A 0.9800
C66 H66B 0.9800
C66 H66C 0.9800
C67 H67A 0.9800
C67 H67B 0.9800
C67 H67C 0.9800
C68 H68A 0.9800
C68 H68B 0.9800
C68 H68C 0.9800
C69 C70 1.508(15)
C69 C71 1.521(11)
C69 C72 1.527(12)
C70 H70A 0.9800
C70 H70B 0.9800
C70 H70C 0.9800
C71 H71A 0.9800
C71 H71B 0.9800
C71 H71C 0.9800
C72 H72A 0.9800
C72 H72B 0.9800
C72 H72C 0.9800
C73 C75 1.515(6)
C73 C74 1.522(5)
C73 C76 1.536(6)
C74 H74A 0.9800
C74 H74B 0.9800
C74 H74C 0.9800
C75 H75A 0.9800
C75 H75B 0.9800
C75 H75C 0.9800
C76 H76A 0.9800
C76 H76B 0.9800
C76 H76C 0.9800
C77 Cl1 1.738(10)
C77 Cl3 1.776(12)
C77 Cl2 1.782(14)

loop_
_platon_squeeze_void_nr
_platon_squeeze_void_average_x
_platon_squeeze_void_average_y
_platon_squeeze_void_average_z
_platon_squeeze_void_volume
_platon_squeeze_void_count_electrons
1 0.252 -0.250 0.119 545.8 15.7
2 0.748 0.250 0.885 546.0 16.7
3 0.377 0.238 0.338 22.9 1.9
4 0.378 0.262 0.838 22.9 1.8
5 0.622 0.738 0.162 22.9 1.5
6 0.622 0.762 0.662 22.9 1.5
